data_7026670
loop_
_publ_author_name
'Sun, Ya-guang'
'Wu, Yong-li'
'Xiong, Gang'
'Smet, Philippe F.'
'Ding, Fu'
'Guo, Mei-yan'
'Zhu, Ming-chang'
'Gao, En-jun'
'Poelman, Dirk'
'Verpoort, Francis'

_publ_section_title
;
 Hydrothermal synthesis, crystal structure and properties of Ag(I)-4f
 compounds based on 1H-benzimidazole-5,6-dicarboxylic acid.
;
_journal_issue 47
_journal_name_full 'Dalton transactions (Cambridge, England : 2003)'
_journal_page_first 11383
_journal_page_last 11395
_journal_paper_doi 10.1039/c0dt00579g
_journal_volume 39
_journal_year 2010
_chemical_formula_sum 'C18 H13 Ag Ho N4 O10.5'
_chemical_formula_weight 726.12
_chemical_name_systematic
;
?
;
_space_group_IT_number 56
_symmetry_cell_setting orthorhombic
_symmetry_space_group_name_Hall '-P 2ab 2ac'
_symmetry_space_group_name_H-M 'P c c n'
_atom_sites_solution_hydrogens geom
_atom_sites_solution_primary direct
_atom_sites_solution_secondary difmap
_audit_creation_method SHELXL-97
_cell_angle_alpha 90.00
_cell_angle_beta 90.00
_cell_angle_gamma 90.00
_cell_formula_units_Z 8
_cell_length_a 25.370(5)
_cell_length_b 8.4884(17)
_cell_length_c 17.806(4)
_cell_measurement_reflns_used 3380
_cell_measurement_temperature 293(2)
_cell_measurement_theta_max 25.02
_cell_measurement_theta_min 2.29
_cell_volume 3834.5(14)
_computing_cell_refinement 'Bruker XSCANS'
_computing_data_collection 'Bruker XSCANS'
_computing_data_reduction 'Bruker SHELXTL'
_computing_molecular_graphics 'Bruker SHELXTL'
_computing_publication_material 'Bruker SHELXTL'
_computing_structure_refinement 'SHELXL-97 (Sheldrick, 1997)'
_computing_structure_solution 'SHELXS-97 (Sheldrick, 1990)'
_diffrn_ambient_temperature 293(2)
_diffrn_detector_area_resol_mean 0
_diffrn_measured_fraction_theta_full 0.999
_diffrn_measured_fraction_theta_max 0.999
_diffrn_measurement_device_type 'Bruker P4'
_diffrn_measurement_method '\w scans'
_diffrn_radiation_monochromator graphite
_diffrn_radiation_source 'fine-focus sealed tube'
_diffrn_radiation_type MoK\a
_diffrn_radiation_wavelength 0.71073
_diffrn_reflns_av_R_equivalents 0.0425
_diffrn_reflns_av_sigmaI/netI 0.0269
_diffrn_reflns_limit_h_max 30
_diffrn_reflns_limit_h_min -30
_diffrn_reflns_limit_k_max 8
_diffrn_reflns_limit_k_min -10
_diffrn_reflns_limit_l_max 21
_diffrn_reflns_limit_l_min -19
_diffrn_reflns_number 24212
_diffrn_reflns_theta_full 25.02
_diffrn_reflns_theta_max 25.02
_diffrn_reflns_theta_min 2.29
_diffrn_standards_decay_% 0
_diffrn_standards_interval_count 0
_diffrn_standards_interval_time 0
_diffrn_standards_number 0
_exptl_absorpt_coefficient_mu 5.194
_exptl_absorpt_correction_T_max 0.5746
_exptl_absorpt_correction_T_min 0.4231
_exptl_absorpt_correction_type multi-scan
_exptl_absorpt_process_details SADABS
_exptl_crystal_colour colorless
_exptl_crystal_density_diffrn 2.516
_exptl_crystal_density_method 'not measured'
_exptl_crystal_description square
_exptl_crystal_F_000 2776
_exptl_crystal_size_max 0.20
_exptl_crystal_size_mid 0.18
_exptl_crystal_size_min 0.12
_refine_diff_density_max 0.662
_refine_diff_density_min -0.891
_refine_diff_density_rms 0.140
_refine_ls_extinction_method none
_refine_ls_goodness_of_fit_ref 1.129
_refine_ls_hydrogen_treatment none
_refine_ls_matrix_type full
_refine_ls_number_parameters 312
_refine_ls_number_reflns 3380
_refine_ls_number_restraints 948
_refine_ls_restrained_S_all 1.007
_refine_ls_R_factor_all 0.0282
_refine_ls_R_factor_gt 0.0270
_refine_ls_shift/su_max 0.002
_refine_ls_shift/su_mean 0.000
_refine_ls_structure_factor_coef Fsqd
_refine_ls_weighting_details 'calc w=1/[\s^2^(Fo^2^)+(0.0291P)^2^+14.0446P] where P=(Fo^2^+2Fc^2^)/3'
_refine_ls_weighting_scheme calc
_refine_ls_wR_factor_gt 0.0667
_refine_ls_wR_factor_ref 0.0675
_reflns_number_gt 3253
_reflns_number_total 3380
_reflns_threshold_expression >2sigma(I)
_cod_data_source_file c0dt00579g.txt
_cod_data_source_block 6
_cod_depositor_comments
;
The following automatic conversions were performed:

'_symmetry_cell_setting' value 'Orthorhombic' changed to
'orthorhombic' according to
/home/saulius/struct/CIF-dictionaries/cif_core.dic dictionary named
'cif_core.dic' version 2.4.2 from 2011-04-26.

Automatic conversion script
Id: cif_fix_values 1891 2012-01-12 08:04:46Z andrius 
;
_cod_original_cell_volume 3834.6(13)
_cod_original_sg_symbol_H-M Pccn
_cod_original_formula_sum 'C18 H13 Ag Ho N4 O10.50'
_cod_database_code 7026670

loop_
_symmetry_equiv_pos_as_xyz
'x, y, z'
'-x+1/2, -y+1/2, z'
'-x, y+1/2, -z+1/2'
'x+1/2, -y, -z+1/2'
'-x, -y, -z'
'x-1/2, y-1/2, -z'
'x, -y-1/2, z-1/2'
'-x-1/2, y, z-1/2'

loop_
_atom_site_label
_atom_site_type_symbol
_atom_site_fract_x
_atom_site_fract_y
_atom_site_fract_z
_atom_site_U_iso_or_equiv
_atom_site_adp_type
_atom_site_occupancy
_atom_site_symmetry_multiplicity
_atom_site_calc_flag
_atom_site_refinement_flags
Ho1 Ho 0.023361(7) 0.33426(2) 0.282486(9) 0.01060(7) Uani 1 1 d U
Ag1 Ag 0.272687(13) 0.53837(5) 0.04826(2) 0.02782(10) Uani 1 1 d U
O1 O 0.02106(10) 0.4221(3) 0.16116(15) 0.0147(6) Uani 1 1 d U
O2 O -0.02401(11) 0.6361(3) 0.12882(16) 0.0172(6) Uani 1 1 d U
O3 O -0.05985(10) 0.2756(3) 0.24011(15) 0.0160(6) Uani 1 1 d U
O4 O -0.07975(12) 0.0422(3) 0.19172(18) 0.0247(7) Uani 1 1 d U
O5 O 0.02522(11) -0.0646(4) 0.11239(16) 0.0223(7) Uani 1 1 d U
O6 O 0.03099(10) 0.0881(3) 0.21145(14) 0.0146(6) Uani 1 1 d U
O7 O 0.11021(11) 0.2522(4) 0.28540(14) 0.0188(6) Uani 1 1 d U
O8 O 0.16337(15) 0.0503(5) 0.26565(19) 0.0414(9) Uani 1 1 d U
N1 N -0.10972(13) 0.3749(4) -0.11071(18) 0.0183(7) Uani 1 1 d U
H1 H -0.0963 0.4402 -0.1423 0.022 Uiso 1 1 calc R
N2 N -0.16045(14) 0.1854(4) -0.06548(19) 0.0195(8) Uani 1 1 d U
N3 N 0.20822(13) 0.4005(5) 0.00945(19) 0.0211(8) Uani 1 1 d U
N4 N 0.14745(14) 0.3008(4) -0.06521(19) 0.0210(8) Uani 1 1 d U
H4 H 0.1307 0.2792 -0.1059 0.025 Uiso 1 1 calc R
C1 C -0.01728(15) 0.4898(5) 0.1293(2) 0.0125(8) Uani 1 1 d U
C2 C -0.05565(15) 0.3946(5) 0.0832(2) 0.0134(8) Uani 1 1 d U
C3 C -0.06259(15) 0.4465(5) 0.0103(2) 0.0139(8) Uani 1 1 d U
H3 H -0.0451 0.5353 -0.0074 0.017 Uiso 1 1 calc R
C4 C -0.09666(16) 0.3617(5) -0.0358(2) 0.0155(8) Uani 1 1 d U
C5 C -0.14719(16) 0.2677(5) -0.1256(2) 0.0206(9) Uani 1 1 d U
H5 H -0.1621 0.2531 -0.1728 0.025 Uiso 1 1 calc R
C6 C -0.12750(15) 0.2393(5) -0.0079(2) 0.0160(8) Uani 1 1 d U
C7 C -0.12001(17) 0.1843(5) 0.0645(2) 0.0187(9) Uani 1 1 d U
H7 H -0.1393 0.0989 0.0824 0.022 Uiso 1 1 calc R
C8 C -0.08310(15) 0.2589(5) 0.1100(2) 0.0145(8) Uani 1 1 d U
C9 C -0.07337(15) 0.1892(5) 0.1859(2) 0.0157(8) Uani 1 1 d U
C10 C 0.04665(16) 0.0480(5) 0.1460(2) 0.0146(8) Uani 1 1 d U
C11 C 0.09230(15) 0.1340(5) 0.1121(2) 0.0135(8) Uani 1 1 d U
C12 C 0.09316(16) 0.1583(5) 0.0344(2) 0.0166(8) Uani 1 1 d U
H12 H 0.0671 0.1172 0.0033 0.020 Uiso 1 1 calc R
C13 C 0.13486(15) 0.2469(5) 0.0057(2) 0.0166(8) Uani 1 1 d U
C14 C 0.18989(17) 0.3917(6) -0.0598(2) 0.0230(9) Uani 1 1 d U
H14 H 0.2051 0.4435 -0.1004 0.028 Uiso 1 1 calc R
C15 C 0.17414(16) 0.3086(5) 0.0524(2) 0.0173(8) Uani 1 1 d U
C16 C 0.17455(16) 0.2766(5) 0.1291(2) 0.0183(8) Uani 1 1 d U
H16 H 0.2019 0.3121 0.1595 0.022 Uiso 1 1 calc R
C17 C 0.13330(16) 0.1910(5) 0.1591(2) 0.0160(8) Uani 1 1 d U
C18 C 0.13527(16) 0.1573(5) 0.2422(2) 0.0176(9) Uani 1 1 d U
O9 O 0.25405(17) 0.5869(5) 0.1986(2) 0.0557(11) Uani 1 1 d U
H9B H 0.2783 0.5733 0.2310 0.067 Uiso 1 1 d R
H9A H 0.2453 0.4984 0.1791 0.067 Uiso 1 1 d R
O10 O 0.6994(3) 0.5280(11) 0.1826(4) 0.147(4) Uani 1 1 d .
H10A H 0.7197 0.5071 0.2193 0.176 Uiso 1 1 d R
H10B H 0.7124 0.5583 0.1410 0.176 Uiso 1 1 d R
O11 O 0.7500 0.2500 0.6088(8) 0.190(6) Uani 1 2 d S
H11A H 0.7741 0.2246 0.5779 0.228 Uiso 0.50 1 d PR
H11B H 0.7578 0.2717 0.6540 0.228 Uiso 0.50 1 d PR

loop_
_atom_site_aniso_label
_atom_site_aniso_U_11
_atom_site_aniso_U_22
_atom_site_aniso_U_33
_atom_site_aniso_U_23
_atom_site_aniso_U_13
_atom_site_aniso_U_12
Ho1 0.01335(12) 0.00942(12) 0.00903(11) 0.00005(6) -0.00079(6) 0.00175(6)
Ag1 0.02062(18) 0.0335(2) 0.0293(2) 0.00062(15) 0.00071(14) -0.01314(15)
O1 0.0141(13) 0.0188(15) 0.0112(13) 0.0025(11) -0.0015(10) -0.0016(11)
O2 0.0285(16) 0.0109(15) 0.0122(14) -0.0026(11) -0.0001(11) -0.0021(12)
O3 0.0172(14) 0.0187(15) 0.0120(13) -0.0007(11) 0.0010(11) 0.0013(12)
O4 0.0239(15) 0.0142(16) 0.0361(17) 0.0074(13) -0.0115(14) -0.0035(13)
O5 0.0337(17) 0.0193(16) 0.0140(14) -0.0038(12) 0.0061(12) -0.0118(13)
O6 0.0168(13) 0.0133(15) 0.0136(13) -0.0023(11) 0.0038(10) -0.0017(11)
O7 0.0178(14) 0.0229(16) 0.0157(14) -0.0060(12) 0.0022(11) 0.0057(13)
O8 0.054(2) 0.047(2) 0.0228(17) 0.0040(15) 0.0019(16) 0.0308(19)
N1 0.0191(17) 0.0220(19) 0.0139(16) 0.0035(14) -0.0025(13) -0.0044(15)
N2 0.0166(17) 0.023(2) 0.0185(18) -0.0019(14) -0.0032(14) -0.0049(14)
N3 0.0190(17) 0.026(2) 0.0183(18) 0.0036(15) 0.0017(14) -0.0069(16)
N4 0.0222(18) 0.028(2) 0.0126(17) 0.0015(14) -0.0011(14) -0.0064(16)
C1 0.0176(19) 0.012(2) 0.0078(17) 0.0010(14) 0.0032(14) -0.0028(15)
C2 0.0136(18) 0.0125(19) 0.0140(18) -0.0037(15) -0.0013(14) -0.0012(15)
C3 0.0154(18) 0.0126(19) 0.0137(18) 0.0026(14) -0.0009(15) -0.0012(15)
C4 0.0158(19) 0.017(2) 0.0137(19) 0.0001(15) -0.0006(15) 0.0007(16)
C5 0.022(2) 0.026(2) 0.0134(19) 0.0005(17) -0.0039(16) -0.0035(19)
C6 0.0124(18) 0.019(2) 0.0162(19) -0.0029(16) -0.0019(15) -0.0035(16)
C7 0.020(2) 0.014(2) 0.023(2) 0.0027(16) -0.0006(16) -0.0027(16)
C8 0.0147(17) 0.0118(19) 0.0170(18) 0.0013(15) -0.0005(15) -0.0008(15)
C9 0.0120(18) 0.015(2) 0.020(2) 0.0028(16) 0.0005(15) 0.0000(15)
C10 0.0188(19) 0.0136(19) 0.0113(17) 0.0028(14) -0.0002(15) 0.0003(16)
C11 0.0153(18) 0.0131(19) 0.0121(18) -0.0008(15) 0.0001(14) 0.0005(15)
C12 0.0170(19) 0.018(2) 0.0148(19) -0.0026(15) -0.0013(15) -0.0015(16)
C13 0.0174(19) 0.020(2) 0.0127(18) -0.0001(15) -0.0010(15) -0.0009(17)
C14 0.022(2) 0.030(2) 0.017(2) 0.0084(18) 0.0025(16) -0.0126(19)
C15 0.0140(19) 0.019(2) 0.0190(19) 0.0019(16) 0.0019(16) -0.0011(16)
C16 0.0173(18) 0.022(2) 0.0158(18) 0.0004(16) -0.0034(16) -0.0010(17)
C17 0.0148(18) 0.018(2) 0.0156(19) -0.0005(15) 0.0020(15) 0.0045(15)
C18 0.016(2) 0.021(2) 0.016(2) 0.0019(16) 0.0003(16) 0.0017(17)
O9 0.048(2) 0.055(3) 0.064(3) 0.011(2) -0.010(2) 0.005(2)
O10 0.107(5) 0.229(10) 0.103(5) -0.028(6) -0.034(4) 0.076(6)
O11 0.171(12) 0.220(15) 0.179(13) 0.000 0.000 -0.056(13)

loop_
_atom_type_symbol
_atom_type_description
_atom_type_scat_dispersion_real
_atom_type_scat_dispersion_imag
_atom_type_scat_source
C C 0.0033 0.0016 'International Tables Vol C Tables 4.2.6.8 and 6.1.1.4'
H H 0.0000 0.0000 'International Tables Vol C Tables 4.2.6.8 and 6.1.1.4'
N N 0.0061 0.0033 'International Tables Vol C Tables 4.2.6.8 and 6.1.1.4'
O O 0.0106 0.0060 'International Tables Vol C Tables 4.2.6.8 and 6.1.1.4'
Ag Ag -0.8971 1.1015 'International Tables Vol C Tables 4.2.6.8 and 6.1.1.4'
Ho Ho -0.2175 4.6783 'International Tables Vol C Tables 4.2.6.8 and 6.1.1.4'

loop_
_geom_angle_atom_site_label_1
_geom_angle_atom_site_label_2
_geom_angle_atom_site_label_3
_geom_angle
_geom_angle_site_symmetry_1
_geom_angle_site_symmetry_3
O1 Ho1 O3 74.74(9) . .
O1 Ho1 O2 152.22(10) . 3_545
O3 Ho1 O2 94.21(10) . 3_545
O1 Ho1 O7 98.27(9) . .
O3 Ho1 O7 144.92(10) . .
O2 Ho1 O7 76.00(10) 3_545 .
O1 Ho1 O4 87.39(11) . 3
O3 Ho1 O4 142.89(10) . 3
O2 Ho1 O4 114.53(11) 3_545 3
O7 Ho1 O4 68.70(10) . 3
O1 Ho1 O5 127.39(10) . 3
O3 Ho1 O5 82.05(10) . 3
O2 Ho1 O5 74.37(10) 3_545 3
O7 Ho1 O5 125.43(9) . 3
O4 Ho1 O5 83.69(11) 3 3
O1 Ho1 O6 78.02(10) . .
O3 Ho1 O6 73.63(9) . .
O2 Ho1 O6 74.39(10) 3_545 .
O7 Ho1 O6 71.30(10) . .
O4 Ho1 O6 134.66(10) 3 .
O5 Ho1 O6 138.44(10) 3 .
O1 Ho1 O6 75.62(9) . 3
O3 Ho1 O6 72.61(10) . 3
O2 Ho1 O6 126.05(9) 3_545 3
O7 Ho1 O6 140.00(10) . 3
O4 Ho1 O6 71.53(10) 3 3
O5 Ho1 O6 52.38(9) 3 3
O6 Ho1 O6 141.44(2) . 3
O1 Ho1 C10 101.49(11) . 3
O3 Ho1 C10 73.20(10) . 3
O2 Ho1 C10 99.40(11) 3_545 3
O7 Ho1 C10 141.12(10) . 3
O4 Ho1 C10 79.08(11) 3 3
O5 Ho1 C10 25.95(10) 3 3
O6 Ho1 C10 145.65(10) . 3
O6 Ho1 C10 26.72(10) 3 3
N3 Ag1 N2 169.29(13) . 6_665
C1 O1 Ho1 126.3(2) . .
C1 O2 Ho1 135.8(3) . 3
C9 O3 Ho1 128.9(2) . .
C9 O4 Ho1 133.6(3) . 3_545
C10 O5 Ho1 97.1(2) . 3_545
C10 O6 Ho1 136.3(3) . .
C10 O6 Ho1 89.0(2) . 3_545
Ho1 O6 Ho1 130.79(11) . 3_545
C18 O7 Ho1 130.4(3) . .
C5 N1 C4 107.8(3) . .
C5 N1 H1 126.1 . .
C4 N1 H1 126.1 . .
C5 N2 C6 105.6(3) . .
C5 N2 Ag1 129.0(3) . 6
C6 N2 Ag1 124.2(3) . 6
C14 N3 C15 105.2(3) . .
C14 N3 Ag1 127.3(3) . .
C15 N3 Ag1 127.4(3) . .
C14 N4 C13 108.3(3) . .
C14 N4 H4 125.9 . .
C13 N4 H4 125.9 . .
O2 C1 O1 123.9(4) . .
O2 C1 C2 116.1(3) . .
O1 C1 C2 119.8(4) . .
C3 C2 C8 120.6(3) . .
C3 C2 C1 114.9(3) . .
C8 C2 C1 124.5(3) . .
C2 C3 C4 117.9(4) . .
C2 C3 H3 121.1 . .
C4 C3 H3 121.1 . .
N1 C4 C6 105.8(3) . .
N1 C4 C3 132.7(4) . .
C6 C4 C3 121.6(4) . .
N2 C5 N1 112.2(4) . .
N2 C5 H5 123.9 . .
N1 C5 H5 123.9 . .
C7 C6 C4 120.5(4) . .
C7 C6 N2 130.8(4) . .
C4 C6 N2 108.5(3) . .
C6 C7 C8 118.7(4) . .
C6 C7 H7 120.6 . .
C8 C7 H7 120.6 . .
C7 C8 C2 120.1(4) . .
C7 C8 C9 117.2(4) . .
C2 C8 C9 122.7(3) . .
O3 C9 O4 123.2(4) . .
O3 C9 C8 120.5(4) . .
O4 C9 C8 116.3(4) . .
O5 C10 O6 120.3(4) . .
O5 C10 C11 121.0(3) . .
O6 C10 C11 118.6(3) . .
O5 C10 Ho1 57.0(2) . 3_545
O6 C10 Ho1 64.3(2) . 3_545
C11 C10 Ho1 167.6(3) . 3_545
C12 C11 C17 121.4(4) . .
C12 C11 C10 118.9(3) . .
C17 C11 C10 119.7(3) . .
C13 C12 C11 117.0(4) . .
C13 C12 H12 121.5 . .
C11 C12 H12 121.5 . .
N4 C13 C12 133.6(4) . .
N4 C13 C15 104.8(3) . .
C12 C13 C15 121.6(4) . .
N3 C14 N4 112.7(4) . .
N3 C14 H14 123.6 . .
N4 C14 H14 123.6 . .
C16 C15 N3 130.0(4) . .
C16 C15 C13 121.0(4) . .
N3 C15 C13 108.9(4) . .
C17 C16 C15 118.4(4) . .
C17 C16 H16 120.8 . .
C15 C16 H16 120.8 . .
C16 C17 C11 120.4(4) . .
C16 C17 C18 117.0(4) . .
C11 C17 C18 122.6(4) . .
O8 C18 O7 123.2(4) . .
O8 C18 C17 119.6(4) . .
O7 C18 C17 116.9(3) . .
H9B O9 H9A 110.1 . .
H10A O10 H10B 120.0 . .
H11A O11 H11B 120.0 . .

loop_
_geom_bond_atom_site_label_1
_geom_bond_atom_site_label_2
_geom_bond_distance
_geom_bond_site_symmetry_2
Ho1 O1 2.286(3) .
Ho1 O3 2.297(3) .
Ho1 O2 2.307(3) 3_545
Ho1 O7 2.311(3) .
Ho1 O4 2.318(3) 3
Ho1 O5 2.400(3) 3
Ho1 O6 2.450(3) .
Ho1 O6 2.560(3) 3
Ho1 C10 2.841(4) 3
Ag1 N3 2.127(4) .
Ag1 N2 2.128(4) 6_665
O1 C1 1.265(5) .
O2 C1 1.253(5) .
O2 Ho1 2.307(3) 3
O3 C9 1.260(5) .
O4 C9 1.262(5) .
O4 Ho1 2.318(3) 3_545
O5 C10 1.252(5) .
O5 Ho1 2.400(3) 3_545
O6 C10 1.277(5) .
O6 Ho1 2.560(3) 3_545
O7 C18 1.283(5) .
O8 C18 1.228(5) .
N1 C5 1.342(5) .
N1 C4 1.378(5) .
N1 H1 0.8600 .
N2 C5 1.322(5) .
N2 C6 1.400(5) .
N2 Ag1 2.128(3) 6
N3 C14 1.320(5) .
N3 C15 1.394(5) .
N4 C14 1.328(6) .
N4 C13 1.380(5) .
N4 H4 0.8600 .
C1 C2 1.508(5) .
C2 C3 1.382(5) .
C2 C8 1.427(6) .
C3 C4 1.393(6) .
C3 H3 0.9300 .
C4 C6 1.392(6) .
C5 H5 0.9300 .
C6 C7 1.384(6) .
C7 C8 1.391(6) .
C7 H7 0.9300 .
C8 C9 1.497(5) .
C10 C11 1.496(5) .
C10 Ho1 2.841(4) 3_545
C11 C12 1.398(6) .
C11 C17 1.420(6) .
C12 C13 1.395(6) .
C12 H12 0.9300 .
C13 C15 1.400(6) .
C14 H14 0.9300 .
C15 C16 1.392(6) .
C16 C17 1.381(6) .
C16 H16 0.9300 .
C17 C18 1.507(6) .
O9 H9B 0.8506 .
O9 H9A 0.8565 .
O10 H10A 0.8500 .
O10 H10B 0.8499 .
O11 H11A 0.8500 .
O11 H11B 0.8500 .

loop_
_geom_torsion_atom_site_label_1
_geom_torsion_atom_site_label_2
_geom_torsion_atom_site_label_3
_geom_torsion_atom_site_label_4
_geom_torsion
_geom_torsion_site_symmetry_1
_geom_torsion_site_symmetry_4
O3 Ho1 O1 C1 39.4(3) . .
O2 Ho1 O1 C1 108.7(3) 3_545 .
O7 Ho1 O1 C1 -175.7(3) . .
O4 Ho1 O1 C1 -107.7(3) 3 .
O5 Ho1 O1 C1 -27.7(4) 3 .
O6 Ho1 O1 C1 115.5(3) . .
O6 Ho1 O1 C1 -36.1(3) 3 .
C10 Ho1 O1 C1 -29.4(3) 3 .
O1 Ho1 O3 C9 60.0(3) . .
O2 Ho1 O3 C9 -94.1(3) 3_545 .
O7 Ho1 O3 C9 -22.6(4) . .
O4 Ho1 O3 C9 124.0(3) 3 .
O5 Ho1 O3 C9 -167.7(3) 3 .
O6 Ho1 O3 C9 -21.7(3) . .
O6 Ho1 O3 C9 139.4(3) 3 .
C10 Ho1 O3 C9 167.3(3) 3 .
O1 Ho1 O6 C10 24.1(4) . .
O3 Ho1 O6 C10 101.5(4) . .
O2 Ho1 O6 C10 -159.2(4) 3_545 .
O7 Ho1 O6 C10 -79.1(4) . .
O4 Ho1 O6 C10 -50.0(4) 3 .
O5 Ho1 O6 C10 158.2(3) 3 .
O6 Ho1 O6 C10 71.7(4) 3 .
C10 Ho1 O6 C10 117.0(3) 3 .
O1 Ho1 O6 Ho1 -126.09(16) . 3_545
O3 Ho1 O6 Ho1 -48.69(14) . 3_545
O2 Ho1 O6 Ho1 50.61(14) 3_545 3_545
O7 Ho1 O6 Ho1 130.79(17) . 3_545
O4 Ho1 O6 Ho1 159.87(13) 3 3_545
O5 Ho1 O6 Ho1 8.1(2) 3 3_545
O6 Ho1 O6 Ho1 -78.43(19) 3 3_545
C10 Ho1 O6 Ho1 -33.2(3) 3 3_545
O1 Ho1 O7 C18 -54.0(4) . .
O3 Ho1 O7 C18 21.2(4) . .
O2 Ho1 O7 C18 98.3(4) 3_545 .
O4 Ho1 O7 C18 -137.9(4) 3 .
O5 Ho1 O7 C18 157.1(3) 3 .
O6 Ho1 O7 C18 20.3(3) . .
O6 Ho1 O7 C18 -131.5(3) 3 .
C10 Ho1 O7 C18 -174.1(3) 3 .
N2 Ag1 N3 C14 -7.5(10) 6_665 .
N2 Ag1 N3 C15 177.2(6) 6_665 .
Ho1 O2 C1 O1 -48.7(6) 3 .
Ho1 O2 C1 C2 136.3(3) 3 .
Ho1 O1 C1 O2 90.2(4) . .
Ho1 O1 C1 C2 -95.0(4) . .
O2 C1 C2 C3 49.9(5) . .
O1 C1 C2 C3 -125.4(4) . .
O2 C1 C2 C8 -131.0(4) . .
O1 C1 C2 C8 53.8(5) . .
C8 C2 C3 C4 -0.6(6) . .
C1 C2 C3 C4 178.6(3) . .
C5 N1 C4 C6 1.2(5) . .
C5 N1 C4 C3 -176.5(4) . .
C2 C3 C4 N1 -175.4(4) . .
C2 C3 C4 C6 7.2(6) . .
C6 N2 C5 N1 -2.4(5) . .
Ag1 N2 C5 N1 165.2(3) 6 .
C4 N1 C5 N2 0.8(5) . .
N1 C4 C6 C7 173.2(4) . .
C3 C4 C6 C7 -8.8(6) . .
N1 C4 C6 N2 -2.7(5) . .
C3 C4 C6 N2 175.3(4) . .
C5 N2 C6 C7 -172.1(4) . .
Ag1 N2 C6 C7 19.5(6) 6 .
C5 N2 C6 C4 3.1(5) . .
Ag1 N2 C6 C4 -165.2(3) 6 .
C4 C6 C7 C8 3.4(6) . .
N2 C6 C7 C8 178.2(4) . .
C6 C7 C8 C2 3.1(6) . .
C6 C7 C8 C9 -175.9(4) . .
C3 C2 C8 C7 -4.6(6) . .
C1 C2 C8 C7 176.3(4) . .
C3 C2 C8 C9 174.3(4) . .
C1 C2 C8 C9 -4.8(6) . .
Ho1 O3 C9 O4 86.6(5) . .
Ho1 O3 C9 C8 -93.8(4) . .
Ho1 O4 C9 O3 -65.2(6) 3_545 .
Ho1 O4 C9 C8 115.2(4) 3_545 .
C7 C8 C9 O3 -149.9(4) . .
C2 C8 C9 O3 31.2(6) . .
C7 C8 C9 O4 29.8(5) . .
C2 C8 C9 O4 -149.1(4) . .
Ho1 O5 C10 O6 -12.0(4) 3_545 .
Ho1 O5 C10 C11 165.5(3) 3_545 .
Ho1 O6 C10 O5 -146.8(3) . .
Ho1 O6 C10 O5 11.1(4) 3_545 .
Ho1 O6 C10 C11 35.7(5) . .
Ho1 O6 C10 C11 -166.4(3) 3_545 .
Ho1 O6 C10 Ho1 -157.9(3) . 3_545
O5 C10 C11 C12 36.6(6) . .
O6 C10 C11 C12 -145.9(4) . .
Ho1 C10 C11 C12 113.5(12) 3_545 .
O5 C10 C11 C17 -144.3(4) . .
O6 C10 C11 C17 33.2(6) . .
Ho1 C10 C11 C17 -67.4(14) 3_545 .
C17 C11 C12 C13 -2.7(6) . .
C10 C11 C12 C13 176.3(4) . .
C14 N4 C13 C12 174.9(5) . .
C14 N4 C13 C15 -2.0(5) . .
C11 C12 C13 N4 -176.4(4) . .
C11 C12 C13 C15 0.1(6) . .
C15 N3 C14 N4 -0.7(5) . .
Ag1 N3 C14 N4 -176.8(3) . .
C13 N4 C14 N3 1.8(6) . .
C14 N3 C15 C16 -179.7(5) . .
Ag1 N3 C15 C16 -3.6(7) . .
C14 N3 C15 C13 -0.6(5) . .
Ag1 N3 C15 C13 175.5(3) . .
N4 C13 C15 C16 -179.2(4) . .
C12 C13 C15 C16 3.4(7) . .
N4 C13 C15 N3 1.6(5) . .
C12 C13 C15 N3 -175.8(4) . .
N3 C15 C16 C17 174.8(4) . .
C13 C15 C16 C17 -4.2(6) . .
C15 C16 C17 C11 1.6(6) . .
C15 C16 C17 C18 179.4(4) . .
C12 C11 C17 C16 1.9(6) . .
C10 C11 C17 C16 -177.1(4) . .
C12 C11 C17 C18 -175.8(4) . .
C10 C11 C17 C18 5.1(6) . .
Ho1 O7 C18 O8 -132.3(4) . .
Ho1 O7 C18 C17 53.4(5) . .
C16 C17 C18 O8 -79.3(5) . .
C11 C17 C18 O8 98.5(5) . .
C16 C17 C18 O7 95.2(5) . .
C11 C17 C18 O7 -87.0(5) . .
